data_4020430
loop_
_publ_author_name
'Stephen Hanessian'
'Yihua Hou'
'Malken Bayrakdarian'
'Marina Tintelnot-Blomley'

_publ_section_title
;
 Stereoselective Synthesis of Constrained Oxacyclic Hydroxyethylene
 Isosteres of Aspartic Protease Inhibitors: Aldol and Mukaiyama Aldol
 Methodologies for Branched Tetrahydrofuran 2-Carboxylic Acids
;
_journal_name_full 'Journal of Organic Chemistry'
_journal_page_first 6735
_journal_page_last 6745
_journal_paper_doi 10.1021/jo050749y
_journal_volume 70
_journal_year 2005
_chemical_absolute_configuration rmad
_chemical_formula_sum 'C27 H29 N O3'
_chemical_formula_weight 415.51
_space_group_IT_number 4
_symmetry_cell_setting monoclinic
_symmetry_space_group_name_Hall 'P 2yb'
_symmetry_space_group_name_H-M 'P 1 21 1'
_cell_angle_alpha 90.00
_cell_angle_beta 93.45(4)
_cell_angle_gamma 90.00
_cell_formula_units_Z 2
_cell_length_a 10.464(4)
_cell_length_b 10.343(3)
_cell_length_c 10.866(6)
_cell_measurement_temperature 293(2)
_cell_volume 1173.9(9)
_diffrn_ambient_temperature 293(2)
_exptl_crystal_density_diffrn 1.176
_cod_depositor_comments
;
The following automatic conversions were performed:
'_symmetry_cell_setting' value 'Monoclinic' changed to 'monoclinic'
according to '/home/saulius/struct/CIF-dictionaries/cif_core.dic'
dictionary named 'cif_core.dic' version 2.4.1 from
2010-06-29.

'_geom_bond_publ_flag' value 'Y' changed to 'y' according to
'/home/saulius/struct/CIF-dictionaries/cif_core.dic' dictionary named
'cif_core.dic' version 2.4.1 from 2010-06-29 (34 times).

Automatic conversion script
Id: cif_fix_enum 1527 2010-12-29 10:47:43Z saulius 
;
_cod_original_sg_symbol_H-M 'P 21'
_cod_database_code 4020430

loop_
_symmetry_equiv_pos_as_xyz
'x, y, z'
'-x, y+1/2, -z'

loop_
_atom_site_label
_atom_site_type_symbol
_atom_site_fract_x
_atom_site_fract_y
_atom_site_fract_z
_atom_site_U_iso_or_equiv
_atom_site_adp_type
_atom_site_occupancy
_atom_site_symmetry_multiplicity
_atom_site_calc_flag
_atom_site_refinement_flags
_atom_site_disorder_assembly
_atom_site_disorder_group
O1 O 1.2008(2) 0.1063(3) 0.1384(3) 0.1063(8) Uani 1 1 d . . .
O2 O 1.1380(2) 0.2453(3) 0.2767(2) 0.1028(8) Uani 1 1 d . . .
O3 O 1.0053(2) -0.0309(2) 0.0191(2) 0.0903(7) Uani 1 1 d . . .
H3 H 0.9721 -0.0111 -0.0486 0.135 Uiso 1 1 calc R . .
N1 N 0.7514(2) 0.0938(2) -0.03212(18) 0.0646(6) Uani 1 1 d . . .
C1 C 1.1149(3) 0.1641(3) 0.1816(3) 0.0788(9) Uani 1 1 d . . .
C2 C 0.9745(3) 0.1588(3) 0.1463(3) 0.0633(7) Uani 1 1 d . . .
H2 H 0.9550 0.2157 0.0756 0.076 Uiso 1 1 calc R . .
C3 C 0.9155(3) 0.2142(3) 0.2595(3) 0.0786(8) Uani 1 1 d . . .
H3A H 0.8381 0.2624 0.2370 0.094 Uiso 1 1 calc R . .
H3B H 0.8957 0.1464 0.3171 0.094 Uiso 1 1 calc R . .
C4 C 1.0195(4) 0.3014(4) 0.3129(3) 0.1011(11) Uani 1 1 d . . .
H4A H 1.0090 0.3883 0.2803 0.121 Uiso 1 1 calc R . .
H4B H 1.0180 0.3049 0.4020 0.121 Uiso 1 1 calc R . .
C5 C 0.9315(3) 0.0211(3) 0.1135(3) 0.0639(7) Uani 1 1 d . . .
H5 H 0.9473 -0.0325 0.1872 0.077 Uiso 1 1 calc R . .
C6 C 0.7890(3) 0.0138(3) 0.0762(3) 0.0630(7) Uani 1 1 d . . .
H6 H 0.7453 0.0514 0.1450 0.076 Uiso 1 1 calc R . .
C7 C 0.7435(3) -0.1298(3) 0.0670(3) 0.0793(9) Uani 1 1 d . . .
H7A H 0.6589 -0.1331 0.0255 0.095 Uiso 1 1 calc R . .
H7B H 0.8013 -0.1783 0.0178 0.095 Uiso 1 1 calc R . .
C8 C 0.7394(3) -0.1916(3) 0.1915(3) 0.0768(8) Uani 1 1 d . . .
C9 C 0.6349(4) -0.1748(4) 0.2605(4) 0.0984(11) Uani 1 1 d . . .
H9 H 0.5658 -0.1264 0.2282 0.118 Uiso 1 1 calc R . .
C10 C 0.6299(6) -0.2276(6) 0.3758(5) 0.1325(19) Uani 1 1 d . . .
H10 H 0.5578 -0.2156 0.4205 0.159 Uiso 1 1 calc R . .
C11 C 0.7312(8) -0.2980(6) 0.4250(5) 0.143(2) Uani 1 1 d . . .
H11 H 0.7290 -0.3329 0.5037 0.171 Uiso 1 1 calc R . .
C12 C 0.8359(6) -0.3164(4) 0.3570(5) 0.1288(17) Uani 1 1 d . . .
H12 H 0.9048 -0.3645 0.3901 0.155 Uiso 1 1 calc R . .
C13 C 0.8405(4) -0.2654(4) 0.2421(4) 0.0966(10) Uani 1 1 d . . .
H13 H 0.9118 -0.2800 0.1970 0.116 Uiso 1 1 calc R . .
C14 C 0.6167(3) 0.1362(3) -0.0295(3) 0.0719(8) Uani 1 1 d . . .
H14A H 0.5631 0.0615 -0.0167 0.086 Uiso 1 1 calc R . .
H14B H 0.5898 0.1736 -0.1088 0.086 Uiso 1 1 calc R . .
C15 C 0.5975(2) 0.2328(3) 0.0691(3) 0.0653(7) Uani 1 1 d . . .
C16 C 0.5213(3) 0.2081(4) 0.1646(3) 0.0817(9) Uani 1 1 d . . .
H16 H 0.4791 0.1291 0.1676 0.098 Uiso 1 1 calc R . .
C17 C 0.5057(5) 0.2979(6) 0.2563(4) 0.1118(14) Uani 1 1 d . . .
H17 H 0.4527 0.2798 0.3199 0.134 Uiso 1 1 calc R . .
C18 C 0.5688(5) 0.4141(6) 0.2533(5) 0.1172(16) Uani 1 1 d . . .
H18 H 0.5603 0.4739 0.3161 0.141 Uiso 1 1 calc R . .
C19 C 0.6425(4) 0.4415(4) 0.1604(5) 0.1086(13) Uani 1 1 d . . .
H19 H 0.6844 0.5208 0.1590 0.130 Uiso 1 1 calc R . .
C20 C 0.6576(3) 0.3536(3) 0.0659(4) 0.0850(9) Uani 1 1 d . . .
H20 H 0.7073 0.3748 0.0007 0.102 Uiso 1 1 calc R . .
C21 C 0.7734(3) 0.0325(4) -0.1495(3) 0.0795(9) Uani 1 1 d . . .
H21A H 0.7105 -0.0355 -0.1643 0.095 Uiso 1 1 calc R . .
H21B H 0.8573 -0.0076 -0.1438 0.095 Uiso 1 1 calc R . .
C22 C 0.7660(3) 0.1238(3) -0.2589(3) 0.0738(8) Uani 1 1 d . . .
C23 C 0.8006(4) 0.2533(4) -0.2473(3) 0.0896(10) Uani 1 1 d . . .
H23 H 0.8291 0.2863 -0.1709 0.108 Uiso 1 1 calc R . .
C24 C 0.7927(4) 0.3317(5) -0.3484(3) 0.1036(12) Uani 1 1 d . . .
H24 H 0.8141 0.4186 -0.3391 0.124 Uiso 1 1 calc R . .
C25 C 0.7545(4) 0.2870(5) -0.4619(3) 0.1057(13) Uani 1 1 d . . .
H25 H 0.7512 0.3420 -0.5297 0.127 Uiso 1 1 calc R . .
C26 C 0.7206(4) 0.1583(5) -0.4755(3) 0.1025(13) Uani 1 1 d . . .
H26 H 0.6934 0.1258 -0.5525 0.123 Uiso 1 1 calc R . .
C27 C 0.7275(3) 0.0792(4) -0.3737(3) 0.0852(10) Uani 1 1 d . . .
H27 H 0.7052 -0.0074 -0.3831 0.102 Uiso 1 1 calc R . .

loop_
_atom_site_aniso_label
_atom_site_aniso_U_11
_atom_site_aniso_U_22
_atom_site_aniso_U_33
_atom_site_aniso_U_23
_atom_site_aniso_U_13
_atom_site_aniso_U_12
O1 0.0626(13) 0.0949(18) 0.162(2) 0.0196(18) 0.0147(14) -0.0038(13)
O2 0.0787(15) 0.1047(19) 0.1223(18) 0.0045(16) -0.0157(13) -0.0297(14)
O3 0.0834(14) 0.0841(16) 0.1044(16) -0.0109(14) 0.0131(12) 0.0194(12)
N1 0.0655(13) 0.0706(14) 0.0574(12) -0.0061(11) 0.0006(9) 0.0001(11)
C1 0.075(2) 0.0685(19) 0.093(2) 0.0226(17) -0.0005(17) -0.0142(16)
C2 0.0634(15) 0.0529(14) 0.0726(16) 0.0077(13) -0.0031(12) -0.0046(12)
C3 0.0751(18) 0.0737(19) 0.0858(19) -0.0121(16) -0.0048(14) -0.0083(16)
C4 0.107(3) 0.090(2) 0.105(3) -0.014(2) -0.006(2) -0.024(2)
C5 0.0660(15) 0.0524(14) 0.0732(17) 0.0000(13) 0.0035(12) -0.0002(12)
C6 0.0661(16) 0.0521(15) 0.0706(16) -0.0076(13) 0.0037(12) -0.0073(12)
C7 0.095(2) 0.0603(17) 0.082(2) -0.0102(15) 0.0032(17) -0.0203(16)
C8 0.094(2) 0.0565(16) 0.0805(19) -0.0079(15) 0.0059(16) -0.0227(16)
C9 0.112(3) 0.081(2) 0.104(3) -0.006(2) 0.017(2) -0.024(2)
C10 0.167(5) 0.122(4) 0.112(3) 0.000(3) 0.038(3) -0.046(4)
C11 0.211(7) 0.111(4) 0.103(3) 0.019(3) -0.015(4) -0.064(5)
C12 0.161(5) 0.079(3) 0.141(4) 0.018(3) -0.038(4) -0.023(3)
C13 0.104(3) 0.074(2) 0.109(3) 0.007(2) -0.011(2) -0.016(2)
C14 0.0618(16) 0.0777(19) 0.0750(17) -0.0060(15) -0.0062(13) -0.0070(14)
C15 0.0502(13) 0.0684(17) 0.0762(17) -0.0064(14) -0.0050(12) 0.0026(13)
C16 0.0781(19) 0.083(2) 0.0849(19) 0.0010(18) 0.0088(16) 0.0106(16)
C17 0.120(3) 0.124(4) 0.092(3) -0.002(3) 0.018(2) 0.047(3)
C18 0.115(3) 0.106(3) 0.127(4) -0.034(3) -0.024(3) 0.046(3)
C19 0.086(2) 0.067(2) 0.168(4) -0.022(3) -0.028(3) 0.0111(18)
C20 0.0632(17) 0.070(2) 0.121(3) -0.0058(19) -0.0034(16) -0.0024(14)
C21 0.090(2) 0.081(2) 0.0670(18) -0.0082(15) 0.0047(15) 0.0055(17)
C22 0.0673(16) 0.091(2) 0.0635(16) -0.0070(16) 0.0040(13) -0.0015(16)
C23 0.102(2) 0.096(3) 0.0696(19) -0.0038(17) -0.0022(16) -0.017(2)
C24 0.128(3) 0.104(3) 0.079(2) 0.006(2) 0.004(2) -0.020(3)
C25 0.111(3) 0.127(4) 0.079(2) 0.023(2) 0.004(2) -0.010(3)
C26 0.102(3) 0.143(4) 0.0627(19) -0.007(2) 0.0027(17) -0.018(3)
C27 0.090(2) 0.102(3) 0.0636(18) -0.0138(18) 0.0101(15) -0.0119(19)

loop_
_geom_bond_atom_site_label_1
_geom_bond_atom_site_label_2
_geom_bond_site_symmetry_1
_geom_bond_site_symmetry_2
_geom_bond_distance
_geom_bond_publ_flag
O1 C1 . . 1.199(4) y
O2 C1 . . 1.343(4) y
O2 C4 . . 1.444(5) y
O3 C5 . . 1.426(4) y
O3 H3 . . 0.82 ?
N1 C21 . . 1.456(3) y
N1 C6 . . 1.473(4) y
N1 C14 . . 1.478(4) y
C1 C2 . . 1.497(4) y
C2 C3 . . 1.521(4) y
C2 C5 . . 1.529(4) y
C2 H2 . . 0.98 ?
C3 C4 . . 1.503(5) y
C3 H3a . . 0.97 ?
C3 H3b . . 0.97 ?
C4 H4a . . 0.97 ?
C4 H4b . . 0.97 ?
C5 C6 . . 1.523(4) y
C5 H5 . . 0.98 ?
C6 C7 . . 1.561(4) y
C6 H6 . . 0.98 ?
C7 C8 . . 1.499(4) y
C7 H7a . . 0.97 ?
C7 H7b . . 0.97 ?
C8 C9 . . 1.374(5) y
C8 C13 . . 1.391(5) y
C9 C10 . . 1.371(6) y
C9 H9 . . 0.93 ?
C10 C11 . . 1.367(8) y
C10 H10 . . 0.93 ?
C11 C12 . . 1.371(8) y
C11 H11 . . 0.93 ?
C12 C13 . . 1.359(6) y
C12 H12 . . 0.93 ?
C13 H13 . . 0.93 ?
C14 C15 . . 1.488(4) y
C14 H14a . . 0.97 ?
C14 H14b . . 0.97 ?
C15 C16 . . 1.370(4) y
C15 C20 . . 1.399(4) y
C16 C17 . . 1.379(6) y
C16 H16 . . 0.93 ?
C17 C18 . . 1.373(8) y
C17 H17 . . 0.93 ?
C18 C19 . . 1.338(7) y
C18 H18 . . 0.93 ?
C19 C20 . . 1.387(6) y
C19 H19 . . 0.93 ?
C20 H20 . . 0.93 ?
C21 C22 . . 1.516(4) y
C21 H21a . . 0.97 ?
C21 H21b . . 0.97 ?
C22 C27 . . 1.368(4) y
C22 C23 . . 1.391(5) y
C23 C24 . . 1.364(5) y
C23 H23 . . 0.93 ?
C24 C25 . . 1.354(5) y
C24 H24 . . 0.93 ?
C25 C26 . . 1.383(7) y
C25 H25 . . 0.93 ?
C26 C27 . . 1.375(5) y
C26 H26 . . 0.93 ?
C27 H27 . . 0.93 ?

loop_
_cod_related_entry_id
_cod_related_entry_database
_cod_related_entry_code
1 ChemSpider 9559384
